data_4071884
loop_
_publ_author_name
'Busetto, Luigi'
'Marchetti, Fabio'
'Zacchini, Stefano'
'Zanotti, Valerio'

_publ_section_title
;
 Addition of Isocyanides at Diiron \m-Vinyliminium Complexes: Synthesis of
 Novel Ketenimine&#x2212;Bis(alkylidene) Complexes
;
_journal_issue 19
_journal_name_full Organometallics
_journal_page_first 5058
_journal_paper_doi 10.1021/om800445k
_journal_volume 27
_journal_year 2008
_chemical_formula_sum 'C24 H32 Fe2 N3 O2.5'
_chemical_formula_weight 514.23
_chemical_name_systematic
; 
 ? 
;
_space_group_IT_number 15
_symmetry_cell_setting monoclinic
_symmetry_space_group_name_Hall '-C 2yc'
_symmetry_space_group_name_H-M 'C 1 2/c 1'
_atom_sites_solution_hydrogens geom
_atom_sites_solution_primary direct
_atom_sites_solution_secondary difmap
_audit_creation_method SHELXL-97
_cell_angle_alpha 90.00
_cell_angle_beta 99.670(2)
_cell_angle_gamma 90.00
_cell_formula_units_Z 8
_cell_length_a 30.013(3)
_cell_length_b 14.6744(17)
_cell_length_c 11.5698(13)
_cell_measurement_reflns_used 7362
_cell_measurement_temperature 293(2)
_cell_measurement_theta_max 25.0385
_cell_measurement_theta_min 2.275
_cell_volume 5023.2(10)
_computing_structure_refinement 'SHELXL-97 (Sheldrick, 1997)'
_computing_structure_solution 'SHELXS-97 (Sheldrick, 1990)'
_diffrn_ambient_temperature 293(2)
_diffrn_measured_fraction_theta_full 0.998
_diffrn_measured_fraction_theta_max 0.998
_diffrn_measurement_device_type 'CCD area detector'
_diffrn_measurement_method 'phi and omega scans'
_diffrn_radiation_monochromator graphite
_diffrn_radiation_source 'fine-focus sealed tube'
_diffrn_radiation_type MoK\a
_diffrn_radiation_wavelength 0.71073
_diffrn_reflns_av_R_equivalents 0.0256
_diffrn_reflns_av_sigmaI/netI 0.0221
_diffrn_reflns_limit_h_max 37
_diffrn_reflns_limit_h_min -37
_diffrn_reflns_limit_k_max 18
_diffrn_reflns_limit_k_min -18
_diffrn_reflns_limit_l_max 14
_diffrn_reflns_limit_l_min -14
_diffrn_reflns_number 26607
_diffrn_reflns_theta_full 26.37
_diffrn_reflns_theta_max 26.37
_diffrn_reflns_theta_min 1.38
_exptl_absorpt_coefficient_mu 1.181
_exptl_absorpt_correction_T_max 0.8521
_exptl_absorpt_correction_T_min 0.7811
_exptl_absorpt_correction_type empirical
_exptl_crystal_colour dark-brown
_exptl_crystal_density_diffrn 1.360
_exptl_crystal_density_method 'not measured'
_exptl_crystal_description prism
_exptl_crystal_F_000 2152
_exptl_crystal_size_max 0.22
_exptl_crystal_size_mid 0.19
_exptl_crystal_size_min 0.14
_refine_diff_density_max 0.341
_refine_diff_density_min -0.313
_refine_diff_density_rms 0.058
_refine_ls_extinction_method none
_refine_ls_goodness_of_fit_ref 1.077
_refine_ls_hydrogen_treatment mixed
_refine_ls_matrix_type full
_refine_ls_number_parameters 312
_refine_ls_number_reflns 5129
_refine_ls_number_restraints 80
_refine_ls_restrained_S_all 1.142
_refine_ls_R_factor_all 0.0504
_refine_ls_R_factor_gt 0.0362
_refine_ls_shift/su_max 0.003
_refine_ls_shift/su_mean 0.000
_refine_ls_structure_factor_coef Fsqd
_refine_ls_weighting_details 'calc w=1/[\s^2^(Fo^2^)+(0.0730P)^2^+0.4401P] where P=(Fo^2^+2Fc^2^)/3'
_refine_ls_weighting_scheme calc
_refine_ls_wR_factor_gt 0.1076
_refine_ls_wR_factor_ref 0.1154
_reflns_number_gt 3901
_reflns_number_total 5129
_reflns_threshold_expression >2sigma(I)
_cod_data_source_file om800445k_si_009.cif
_cod_data_source_block z119
_cod_original_cell_volume 5023.1(10)
_cod_original_sg_symbol_H-M C2/c
_cod_original_formula_sum 'C24 H32 Fe2 N3 O2.50'
_cod_database_code 4071884

loop_
_symmetry_equiv_pos_as_xyz
'x, y, z'
'-x, y, -z+1/2'
'x+1/2, y+1/2, z'
'-x+1/2, y+1/2, -z+1/2'
'-x, -y, -z'
'x, -y, z-1/2'
'-x+1/2, -y+1/2, -z'
'x+1/2, -y+1/2, z-1/2'

loop_
_atom_site_label
_atom_site_type_symbol
_atom_site_fract_x
_atom_site_fract_y
_atom_site_fract_z
_atom_site_U_iso_or_equiv
_atom_site_adp_type
_atom_site_occupancy
_atom_site_symmetry_multiplicity
_atom_site_calc_flag
_atom_site_refinement_flags
_atom_site_disorder_assembly
_atom_site_disorder_group
Fe2 Fe 0.409174(11) 0.17080(2) 0.91499(3) 0.04965(13) Uani 1 1 d . . .
Fe1 Fe 0.380820(11) 0.18537(2) 1.10776(3) 0.04740(13) Uani 1 1 d . . .
C1 C 0.44843(10) 0.2186(3) 0.7936(3) 0.0784(9) Uani 1 1 d . . .
H1 H 0.4378 0.2579 0.7320 0.094 Uiso 1 1 calc R . .
C2 C 0.44702(10) 0.1243(3) 0.7893(3) 0.0762(9) Uani 1 1 d . . .
H2 H 0.4351 0.0897 0.7241 0.091 Uiso 1 1 calc R . .
C3 C 0.46604(10) 0.0901(3) 0.8967(3) 0.0789(9) Uani 1 1 d . . .
H3 H 0.4694 0.0287 0.9162 0.095 Uiso 1 1 calc R . .
C4 C 0.47947(10) 0.1631(3) 0.9714(3) 0.0854(11) Uani 1 1 d . . .
H4 H 0.4931 0.1590 1.0496 0.103 Uiso 1 1 calc R . .
C5 C 0.46874(10) 0.2447(3) 0.9076(3) 0.0844(10) Uani 1 1 d . . .
H5 H 0.4740 0.3039 0.9354 0.101 Uiso 1 1 calc R . .
C6 C 0.43285(9) 0.1481(2) 1.2388(2) 0.0638(7) Uani 1 1 d . . .
H6 H 0.4558 0.1090 1.2250 0.077 Uiso 1 1 calc R . .
C7 C 0.43204(9) 0.2434(2) 1.2237(2) 0.0672(8) Uani 1 1 d . . .
H7 H 0.4542 0.2791 1.1986 0.081 Uiso 1 1 calc R . .
C8 C 0.39078(10) 0.2741(2) 1.2544(2) 0.0633(7) Uani 1 1 d . . .
H8 H 0.3764 0.3287 1.2305 0.076 Uiso 1 1 calc R . .
C9 C 0.37397(10) 0.2040(2) 1.3319(2) 0.0583(6) Uani 1 1 d D . .
H9 H 0.3425(4) 0.1999(19) 1.319(3) 0.070 Uiso 1 1 d D . .
C10 C 0.39315(9) 0.12272(19) 1.2782(2) 0.0589(6) Uani 1 1 d . . .
H10 H 0.3806 0.0647 1.2722 0.071 Uiso 1 1 calc R . .
C12 C 0.39175(8) 0.0799(2) 1.0235(2) 0.0570(6) Uani 1 1 d . . .
O12 O 0.39211(8) -0.00009(14) 1.03057(18) 0.0792(6) Uani 1 1 d . . .
C11 C 0.32199(10) 0.17060(18) 1.0866(2) 0.0593(7) Uani 1 1 d . . .
O11 O 0.28369(7) 0.16136(18) 1.0726(3) 0.0945(8) Uani 1 1 d . . .
C13 C 0.37907(8) 0.26411(17) 0.9820(2) 0.0510(6) Uani 1 1 d . . .
N1 N 0.36156(8) 0.34317(15) 0.9484(2) 0.0645(6) Uani 1 1 d . . .
C14 C 0.33401(11) 0.3957(2) 1.0172(3) 0.0799(9) Uani 1 1 d . . .
H14A H 0.3308 0.3623 1.0867 0.120 Uiso 1 1 calc R . .
H14B H 0.3047 0.4063 0.9714 0.120 Uiso 1 1 calc R . .
H14C H 0.3484 0.4531 1.0389 0.120 Uiso 1 1 calc R . .
C15 C 0.36466(13) 0.3831(2) 0.8332(3) 0.0907(11) Uani 1 1 d . . .
H15A H 0.3887 0.3543 0.8017 0.136 Uiso 1 1 calc R . .
H15B H 0.3706 0.4473 0.8419 0.136 Uiso 1 1 calc R . .
H15C H 0.3367 0.3739 0.7808 0.136 Uiso 1 1 calc R . .
C16 C 0.39263(11) 0.2163(2) 1.4657(2) 0.0694(8) Uani 1 1 d . . .
H16A H 0.3843 0.1639 1.5086 0.083 Uiso 1 1 calc R . .
H16B H 0.4254 0.2199 1.4778 0.083 Uiso 1 1 calc R . .
C17 C 0.37471(15) 0.2974(3) 1.5094(3) 0.0879(10) Uani 1 1 d . . .
N2 N 0.35830(17) 0.3609(3) 1.5390(3) 0.1380(16) Uani 1 1 d . . .
C18 C 0.35607(9) 0.14706(18) 0.8195(2) 0.0546(6) Uani 1 1 d . . .
N3 N 0.32191(8) 0.13349(19) 0.7597(2) 0.0728(7) Uani 1 1 d . A .
C19 C 0.27770(9) 0.1177(3) 0.6959(3) 0.0802(10) Uani 1 1 d D . .
C20 C 0.2589(4) 0.2214(6) 0.6804(10) 0.105(3) Uiso 0.488(13) 1 d PD A 1
H20A H 0.2620 0.2501 0.7558 0.158 Uiso 0.488(13) 1 calc PR A 1
H20B H 0.2276 0.2206 0.6447 0.158 Uiso 0.488(13) 1 calc PR A 1
H20C H 0.2760 0.2547 0.6314 0.158 Uiso 0.488(13) 1 calc PR A 1
C21 C 0.2467(4) 0.0682(9) 0.7537(9) 0.132(4) Uiso 0.488(13) 1 d PD A 1
H21A H 0.2590 0.0092 0.7763 0.197 Uiso 0.488(13) 1 calc PR A 1
H21B H 0.2185 0.0611 0.7012 0.197 Uiso 0.488(13) 1 calc PR A 1
H21C H 0.2417 0.1010 0.8221 0.197 Uiso 0.488(13) 1 calc PR A 1
C22 C 0.2800(3) 0.0772(7) 0.5774(6) 0.074(2) Uiso 0.488(13) 1 d PD A 1
H22A H 0.2950 0.1190 0.5329 0.111 Uiso 0.488(13) 1 calc PR A 1
H22B H 0.2500 0.0658 0.5366 0.111 Uiso 0.488(13) 1 calc PR A 1
H22C H 0.2965 0.0210 0.5873 0.111 Uiso 0.488(13) 1 calc PR A 1
C20' C 0.2639(4) 0.0243(6) 0.7565(8) 0.104(3) Uiso 0.512(13) 1 d PD A 2
H20D H 0.2862 -0.0218 0.7505 0.156 Uiso 0.512(13) 1 calc PR A 2
H20E H 0.2349 0.0040 0.7171 0.156 Uiso 0.512(13) 1 calc PR A 2
H20F H 0.2626 0.0354 0.8376 0.156 Uiso 0.512(13) 1 calc PR A 2
C21' C 0.2460(3) 0.1837(7) 0.7222(10) 0.110(3) Uiso 0.512(13) 1 d PD A 2
H21D H 0.2492 0.1910 0.8056 0.165 Uiso 0.512(13) 1 calc PR A 2
H21E H 0.2159 0.1637 0.6914 0.165 Uiso 0.512(13) 1 calc PR A 2
H21F H 0.2517 0.2409 0.6871 0.165 Uiso 0.512(13) 1 calc PR A 2
C22' C 0.2816(3) 0.1107(8) 0.5681(7) 0.094(3) Uiso 0.512(13) 1 d PD A 2
H22D H 0.2924 0.1674 0.5422 0.142 Uiso 0.512(13) 1 calc PR A 2
H22E H 0.2525 0.0972 0.5230 0.142 Uiso 0.512(13) 1 calc PR A 2
H22F H 0.3025 0.0629 0.5577 0.142 Uiso 0.512(13) 1 calc PR A 2
C40 C 0.5171(18) 0.498(7) 1.232(4) 0.260(12) Uiso 0.239(13) 1 d PDU B -1
H40A H 0.5478 0.4774 1.2401 0.390 Uiso 0.239(13) 1 calc PR B -1
H40B H 0.5015 0.4633 1.2828 0.390 Uiso 0.239(13) 1 calc PR B -1
H40C H 0.5165 0.5612 1.2513 0.390 Uiso 0.239(13) 1 calc PR B -1
C41 C 0.4938(14) 0.484(8) 1.104(4) 0.278(9) Uiso 0.239(13) 1 d PDU B -1
H41A H 0.4793 0.4248 1.0957 0.333 Uiso 0.239(13) 1 calc PR B -1
H41B H 0.4709 0.5304 1.0829 0.333 Uiso 0.239(13) 1 calc PR B -1
O42 O 0.5273(12) 0.490(3) 1.031(3) 0.290(10) Uiso 0.239(13) 1 d PDU B -1
C43 C 0.508(2) 0.504(9) 0.911(4) 0.279(12) Uiso 0.239(13) 1 d PDU B -1
H43A H 0.5014 0.5686 0.8966 0.335 Uiso 0.239(13) 1 calc PR B -1
H43B H 0.4795 0.4710 0.8921 0.335 Uiso 0.239(13) 1 calc PR B -1
C44 C 0.541(2) 0.471(4) 0.834(4) 0.28(2) Uiso 0.239(13) 1 d PDU B -1
H44A H 0.5378 0.4062 0.8224 0.418 Uiso 0.239(13) 1 calc PR B -1
H44B H 0.5715 0.4837 0.8723 0.418 Uiso 0.239(13) 1 calc PR B -1
H44C H 0.5355 0.5012 0.7596 0.418 Uiso 0.239(13) 1 calc PR B -1
C50 C 0.4864(14) 0.482(4) 1.339(3) 0.247(13) Uiso 0.261(13) 1 d PDU B -2
H50A H 0.5004 0.5277 1.3928 0.370 Uiso 0.261(13) 1 calc PR B -2
H50B H 0.4967 0.4230 1.3662 0.370 Uiso 0.261(13) 1 calc PR B -2
H50C H 0.4542 0.4858 1.3330 0.370 Uiso 0.261(13) 1 calc PR B -2
C51 C 0.4992(10) 0.499(6) 1.218(3) 0.273(10) Uiso 0.261(13) 1 d PDU B -2
H51A H 0.5111 0.5605 1.2142 0.328 Uiso 0.261(13) 1 calc PR B -2
H51B H 0.5223 0.4564 1.2041 0.328 Uiso 0.261(13) 1 calc PR B -2
O52 O 0.4597(12) 0.488(2) 1.131(3) 0.280(10) Uiso 0.261(13) 1 d PDU B -2
C53 C 0.4627(12) 0.541(3) 1.029(3) 0.280(10) Uiso 0.261(13) 1 d PDU B -2
H53A H 0.4691 0.6039 1.0505 0.336 Uiso 0.261(13) 1 calc PR B -2
H53B H 0.4343 0.5383 0.9750 0.336 Uiso 0.261(13) 1 calc PR B -2
C54 C 0.501(3) 0.502(8) 0.970(5) 0.279(12) Uiso 0.261(13) 1 d PDU B -2
H54A H 0.4998 0.5300 0.8951 0.418 Uiso 0.261(13) 1 calc PR B -2
H54B H 0.4966 0.4373 0.9605 0.418 Uiso 0.261(13) 1 calc PR B -2
H54C H 0.5293 0.5139 1.0187 0.418 Uiso 0.261(13) 1 calc PR B -2

loop_
_atom_site_aniso_label
_atom_site_aniso_U_11
_atom_site_aniso_U_22
_atom_site_aniso_U_33
_atom_site_aniso_U_23
_atom_site_aniso_U_13
_atom_site_aniso_U_12
Fe2 0.0403(2) 0.0672(3) 0.0409(2) 0.00217(15) 0.00560(15) 0.00235(15)
Fe1 0.0429(2) 0.0586(2) 0.0400(2) 0.00068(14) 0.00502(14) 0.00047(14)
C1 0.0649(18) 0.112(3) 0.0637(19) 0.0185(18) 0.0267(15) 0.0048(17)
C2 0.0601(17) 0.113(3) 0.0589(18) -0.0100(17) 0.0207(14) 0.0097(17)
C3 0.0549(17) 0.100(2) 0.084(2) 0.0064(19) 0.0186(16) 0.0182(16)
C4 0.0391(14) 0.159(4) 0.0562(19) 0.004(2) 0.0028(13) 0.0008(18)
C5 0.0578(18) 0.098(2) 0.103(3) -0.020(2) 0.0305(18) -0.0208(17)
C6 0.0486(15) 0.095(2) 0.0448(15) -0.0009(13) -0.0011(11) 0.0122(14)
C7 0.0563(16) 0.094(2) 0.0481(15) -0.0037(14) -0.0005(12) -0.0206(15)
C8 0.0781(19) 0.0620(16) 0.0458(14) -0.0036(12) -0.0008(13) 0.0025(13)
C9 0.0619(16) 0.0699(16) 0.0424(14) 0.0011(12) 0.0070(12) 0.0085(14)
C10 0.0655(16) 0.0664(16) 0.0437(14) 0.0028(11) 0.0061(12) 0.0048(12)
C12 0.0575(15) 0.0668(17) 0.0464(14) -0.0018(11) 0.0079(12) -0.0015(12)
O12 0.1124(18) 0.0589(12) 0.0705(14) -0.0007(10) 0.0277(12) 0.0018(11)
C11 0.0514(15) 0.0742(18) 0.0524(16) -0.0029(12) 0.0092(12) -0.0028(12)
O11 0.0480(12) 0.126(2) 0.110(2) -0.0097(15) 0.0134(12) -0.0066(12)
C13 0.0442(12) 0.0609(15) 0.0462(13) 0.0015(11) 0.0030(10) -0.0051(11)
N1 0.0693(15) 0.0649(14) 0.0591(14) 0.0092(11) 0.0100(11) 0.0068(11)
C14 0.085(2) 0.0726(19) 0.082(2) 0.0012(16) 0.0138(17) 0.0225(17)
C15 0.109(3) 0.087(2) 0.078(2) 0.0305(18) 0.019(2) 0.0178(19)
C16 0.0772(19) 0.0856(19) 0.0440(15) -0.0023(14) 0.0058(13) 0.0150(16)
C17 0.124(3) 0.091(2) 0.0442(17) -0.0064(15) 0.0019(17) 0.023(2)
N2 0.216(5) 0.116(3) 0.078(2) -0.016(2) 0.011(3) 0.053(3)
C18 0.0499(14) 0.0689(16) 0.0448(14) -0.0024(11) 0.0077(11) 0.0047(12)
N3 0.0520(13) 0.1032(19) 0.0590(15) -0.0130(13) -0.0026(11) 0.0031(12)
C19 0.0469(15) 0.126(3) 0.0642(18) -0.0236(18) -0.0020(13) 0.0026(16)

loop_
_atom_type_symbol
_atom_type_description
_atom_type_scat_dispersion_real
_atom_type_scat_dispersion_imag
_atom_type_scat_source
C C 0.0033 0.0016 'International Tables Vol C Tables 4.2.6.8 and 6.1.1.4'
H H 0.0000 0.0000 'International Tables Vol C Tables 4.2.6.8 and 6.1.1.4'
N N 0.0061 0.0033 'International Tables Vol C Tables 4.2.6.8 and 6.1.1.4'
O O 0.0106 0.0060 'International Tables Vol C Tables 4.2.6.8 and 6.1.1.4'
Fe Fe 0.3463 0.8444 'International Tables Vol C Tables 4.2.6.8 and 6.1.1.4'

loop_
_geom_angle_atom_site_label_1
_geom_angle_atom_site_label_2
_geom_angle_atom_site_label_3
_geom_angle
C18 Fe2 C13 87.52(11)
C18 Fe2 C12 87.58(11)
C13 Fe2 C12 91.92(11)
C18 Fe2 C1 101.03(13)
C13 Fe2 C1 113.27(13)
C12 Fe2 C1 153.50(13)
C18 Fe2 C2 92.18(12)
C13 Fe2 C2 151.02(13)
C12 Fe2 C2 117.03(13)
C1 Fe2 C2 38.50(14)
C18 Fe2 C4 155.70(13)
C13 Fe2 C4 115.96(14)
C12 Fe2 C4 97.25(13)
C1 Fe2 C4 65.13(13)
C2 Fe2 C4 64.38(13)
C18 Fe2 C5 137.71(14)
C13 Fe2 C5 96.40(12)
C12 Fe2 C5 134.08(13)
C1 Fe2 C5 39.19(13)
C2 Fe2 C5 65.08(13)
C4 Fe2 C5 39.29(13)
C18 Fe2 C3 118.19(13)
C13 Fe2 C3 154.28(13)
C12 Fe2 C3 89.41(12)
C1 Fe2 C3 64.38(13)
C2 Fe2 C3 37.94(12)
C4 Fe2 C3 38.55(13)
C5 Fe2 C3 65.15(15)
C18 Fe2 Fe1 99.32(8)
C13 Fe2 Fe1 46.95(8)
C12 Fe2 Fe1 47.71(8)
C1 Fe2 Fe1 150.73(11)
C2 Fe2 Fe1 159.85(10)
C4 Fe2 Fe1 101.50(9)
C5 Fe2 Fe1 113.97(10)
C3 Fe2 Fe1 122.17(9)
C11 Fe1 C13 94.15(12)
C11 Fe1 C12 94.87(12)
C13 Fe1 C12 95.19(12)
C11 Fe1 C7 140.32(13)
C13 Fe1 C7 100.05(11)
C12 Fe1 C7 120.18(12)
C11 Fe1 C6 133.67(12)
C13 Fe1 C6 131.47(11)
C12 Fe1 C6 89.20(11)
C7 Fe1 C6 40.13(12)
C11 Fe1 C8 101.00(12)
C13 Fe1 C8 103.13(11)
C12 Fe1 C8 154.68(11)
C7 Fe1 C8 39.73(11)
C6 Fe1 C8 65.58(11)
C11 Fe1 C10 95.12(12)
C13 Fe1 C10 164.79(11)
C12 Fe1 C10 96.01(11)
C7 Fe1 C10 65.32(11)
C6 Fe1 C10 38.64(10)
C8 Fe1 C10 63.22(11)
C11 Fe1 Fe2 110.28(9)
C13 Fe1 Fe2 47.80(8)
C12 Fe1 Fe2 50.29(8)
C7 Fe1 Fe2 106.65(8)
C6 Fe1 Fe2 107.54(8)
C8 Fe1 Fe2 137.34(8)
C10 Fe1 Fe2 137.88(7)
C2 C1 C5 108.1(3)
C2 C1 Fe2 70.90(17)
C5 C1 Fe2 70.60(17)
C2 C1 H1 125.9
C5 C1 H1 125.9
Fe2 C1 H1 124.2
C3 C2 C1 109.1(3)
C3 C2 Fe2 71.55(17)
C1 C2 Fe2 70.61(17)
C3 C2 H2 125.5
C1 C2 H2 125.5
Fe2 C2 H2 124.0
C2 C3 C4 108.3(3)
C2 C3 Fe2 70.51(17)
C4 C3 Fe2 70.23(18)
C2 C3 H3 125.8
C4 C3 H3 125.8
Fe2 C3 H3 125.0
C3 C4 C5 108.1(3)
C3 C4 Fe2 71.22(17)
C5 C4 Fe2 70.40(17)
C3 C4 H4 126.0
C5 C4 H4 126.0
Fe2 C4 H4 124.0
C1 C5 C4 106.4(3)
C1 C5 Fe2 70.20(17)
C4 C5 Fe2 70.32(18)
C1 C5 H5 126.8
C4 C5 H5 126.8
Fe2 C5 H5 124.3
C10 C6 C7 107.9(2)
C10 C6 Fe1 74.23(15)
C7 C6 Fe1 69.50(15)
C10 C6 H6 126.1
C7 C6 H6 126.1
Fe1 C6 H6 121.9
C6 C7 C8 106.4(2)
C6 C7 Fe1 70.37(15)
C8 C7 Fe1 72.84(15)
C6 C7 H7 126.8
C8 C7 H7 126.8
Fe1 C7 H7 121.8
C7 C8 C9 109.0(3)
C7 C8 Fe1 67.43(15)
C9 C8 Fe1 92.30(17)
C7 C8 H8 125.5
C9 C8 H8 125.5
Fe1 C8 H8 107.2
C10 C9 C8 96.1(2)
C10 C9 C16 113.7(2)
C8 C9 C16 114.2(3)
C10 C9 H9 109.2(18)
C8 C9 H9 112.2(18)
C16 C9 H9 110.7(19)
C6 C10 C9 109.3(3)
C6 C10 Fe1 67.13(15)
C9 C10 Fe1 91.18(16)
C6 C10 H10 125.3
C9 C10 H10 125.3
Fe1 C10 H10 108.5
O12 C12 Fe1 141.5(2)
O12 C12 Fe2 136.3(2)
Fe1 C12 Fe2 81.99(12)
O11 C11 Fe1 179.7(3)
N1 C13 Fe1 138.1(2)
N1 C13 Fe2 136.3(2)
Fe1 C13 Fe2 85.25(11)
C13 N1 C14 122.9(2)
C13 N1 C15 122.6(3)
C14 N1 C15 114.3(2)
N1 C14 H14A 109.5
N1 C14 H14B 109.5
H14A C14 H14B 109.5
N1 C14 H14C 109.5
H14A C14 H14C 109.5
H14B C14 H14C 109.5
N1 C15 H15A 109.5
N1 C15 H15B 109.5
H15A C15 H15B 109.5
N1 C15 H15C 109.5
H15A C15 H15C 109.5
H15B C15 H15C 109.5
C17 C16 C9 110.6(3)
C17 C16 H16A 109.5
C9 C16 H16A 109.5
C17 C16 H16B 109.5
C9 C16 H16B 109.5
H16A C16 H16B 108.1
N2 C17 C16 175.9(4)
N3 C18 Fe2 178.6(3)
C18 N3 C19 174.3(3)
C21' C19 N3 112.1(5)
C21' C19 C21 74.7(6)
N3 C19 C21 117.6(6)
C21' C19 C22 126.6(6)
N3 C19 C22 110.7(4)
C21 C19 C22 110.9(6)
C21' C19 C22' 114.9(6)
N3 C19 C22' 107.5(4)
C21 C19 C22' 125.9(6)
C22 C19 C22' 19.4(5)
C21' C19 C20 32.2(4)
N3 C19 C20 100.5(4)
C21 C19 C20 106.6(6)
C22 C19 C20 109.7(5)
C22' C19 C20 92.2(5)
C21' C19 C20' 104.8(5)
N3 C19 C20' 101.3(4)
C21 C19 C20' 30.5(5)
C22 C19 C20' 96.5(5)
C22' C19 C20' 115.6(5)
C20 C19 C20' 136.9(5)
C19 C20 H20A 109.5
C19 C20 H20B 109.5
C19 C20 H20C 109.5
C19 C21 H21A 109.5
C19 C21 H21B 109.5
C19 C21 H21C 109.5
C19 C22 H22A 109.5
C19 C22 H22B 109.5
C19 C22 H22C 109.5
C19 C20' H20D 109.5
C19 C20' H20E 109.5
H20D C20' H20E 109.5
C19 C20' H20F 109.5
H20D C20' H20F 109.5
H20E C20' H20F 109.5
C19 C21' H21D 109.5
C19 C21' H21E 109.5
H21D C21' H21E 109.5
C19 C21' H21F 109.5
H21D C21' H21F 109.5
H21E C21' H21F 109.5
C19 C22' H22D 109.5
C19 C22' H22E 109.5
H22D C22' H22E 109.5
C19 C22' H22F 109.5
H22D C22' H22F 109.5
H22E C22' H22F 109.5
C41 C40 H40A 109.5
C41 C40 H40B 109.5
H40A C40 H40B 109.5
C41 C40 H40C 109.5
H40A C40 H40C 109.5
H40B C40 H40C 109.5
O42 C41 C40 108.2(10)
O42 C41 H41A 110.0
C40 C41 H41A 110.0
O42 C41 H41B 110.1
C40 C41 H41B 110.1
H41A C41 H41B 108.4
C41 O42 C43 111.9(11)
O42 C43 C44 108.1(10)
O42 C43 H43A 110.1
C44 C43 H43A 110.1
O42 C43 H43B 110.1
C44 C43 H43B 110.1
H43A C43 H43B 108.4
C43 C44 H44A 109.5
C43 C44 H44B 109.5
H44A C44 H44B 109.5
C43 C44 H44C 109.5
H44A C44 H44C 109.5
H44B C44 H44C 109.5
C51 C50 H50A 109.5
C51 C50 H50B 109.5
H50A C50 H50B 109.5
C51 C50 H50C 109.5
H50A C50 H50C 109.5
H50B C50 H50C 109.5
O52 C51 C50 108.5(10)
O52 C51 H51A 110.0
C50 C51 H51A 110.0
O52 C51 H51B 110.0
C50 C51 H51B 110.0
H51A C51 H51B 108.4
C53 O52 C51 111.0(11)
O52 C53 C54 108.7(10)
O52 C53 H53A 109.9
C54 C53 H53A 110.0
O52 C53 H53B 109.9
C54 C53 H53B 109.9
H53A C53 H53B 108.3
C53 C54 H54A 109.5
C53 C54 H54B 109.5
H54A C54 H54B 109.5
C53 C54 H54C 109.5
H54A C54 H54C 109.5
H54B C54 H54C 109.5

loop_
_geom_bond_atom_site_label_1
_geom_bond_atom_site_label_2
_geom_bond_distance
Fe2 C18 1.814(3)
Fe2 C13 1.878(3)
Fe2 C12 1.963(3)
Fe2 C1 2.100(3)
Fe2 C2 2.104(3)
Fe2 C4 2.104(3)
Fe2 C5 2.105(3)
Fe2 C3 2.117(3)
Fe2 Fe1 2.5262(5)
Fe1 C11 1.755(3)
Fe1 C13 1.852(2)
Fe1 C12 1.887(3)
Fe1 C7 2.048(3)
Fe1 C6 2.060(3)
Fe1 C8 2.120(3)
Fe1 C10 2.151(2)
C1 C2 1.386(5)
C1 C5 1.410(5)
C1 H1 0.9300
C2 C3 1.372(4)
C2 H2 0.9300
C3 C4 1.393(5)
C3 H3 0.9300
C4 C5 1.415(5)
C4 H4 0.9300
C5 H5 0.9300
C6 C10 1.396(4)
C6 C7 1.409(4)
C6 H6 0.9300
C7 C8 1.418(4)
C7 H7 0.9300
C8 C9 1.506(4)
C8 H8 0.9300
C9 C10 1.503(4)
C9 C16 1.566(4)
C9 H9 0.934(10)
C10 H10 0.9300
C12 O12 1.176(3)
C11 O11 1.142(3)
C13 N1 1.305(3)
N1 C14 1.461(4)
N1 C15 1.474(4)
C14 H14A 0.9600
C14 H14B 0.9600
C14 H14C 0.9600
C15 H15A 0.9600
C15 H15B 0.9600
C15 H15C 0.9600
C16 C17 1.433(5)
C16 H16A 0.9700
C16 H16B 0.9700
C17 N2 1.133(5)
C18 N3 1.154(3)
N3 C19 1.425(3)
C19 C21' 1.425(8)
C19 C21 1.432(8)
C19 C22 1.507(7)
C19 C22' 1.507(8)
C19 C20 1.621(8)
C19 C20' 1.625(8)
C20 H20A 0.9600
C20 H20B 0.9600
C20 H20C 0.9600
C21 H21A 0.9600
C21 H21B 0.9600
C21 H21C 0.9600
C22 H22A 0.9600
C22 H22B 0.9600
C22 H22C 0.9600
C20' H20D 0.9600
C20' H20E 0.9600
C20' H20F 0.9600
C21' H21D 0.9600
C21' H21E 0.9600
C21' H21F 0.9600
C22' H22D 0.9600
C22' H22E 0.9600
C22' H22F 0.9600
C40 C41 1.532(9)
C40 H40A 0.9600
C40 H40B 0.9600
C40 H40C 0.9600
C41 O42 1.427(9)
C41 H41A 0.9700
C41 H41B 0.9700
O42 C43 1.429(9)
C43 C44 1.531(9)
C43 H43A 0.9700
C43 H43B 0.9700
C44 H44A 0.9600
C44 H44B 0.9600
C44 H44C 0.9600
C50 C51 1.531(9)
C50 H50A 0.9600
C50 H50B 0.9600
C50 H50C 0.9600
C51 O52 1.431(9)
C51 H51A 0.9700
C51 H51B 0.9700
O52 C53 1.427(9)
C53 C54 1.530(9)
C53 H53A 0.9700
C53 H53B 0.9700
C54 H54A 0.9600
C54 H54B 0.9600
C54 H54C 0.9600

loop_
_geom_torsion_atom_site_label_1
_geom_torsion_atom_site_label_2
_geom_torsion_atom_site_label_3
_geom_torsion_atom_site_label_4
_geom_torsion
C18 Fe2 Fe1 C11 -1.04(13)
C13 Fe2 Fe1 C11 76.65(14)
C12 Fe2 Fe1 C11 -79.08(14)
C1 Fe2 Fe1 C11 132.5(2)
C2 Fe2 Fe1 C11 -125.0(3)
C4 Fe2 Fe1 C11 -168.45(16)
C5 Fe2 Fe1 C11 152.26(16)
C3 Fe2 Fe1 C11 -133.02(16)
C18 Fe2 Fe1 C13 -77.69(13)
C12 Fe2 Fe1 C13 -155.73(14)
C1 Fe2 Fe1 C13 55.9(2)
C2 Fe2 Fe1 C13 158.3(3)
C4 Fe2 Fe1 C13 114.91(16)
C5 Fe2 Fe1 C13 75.61(16)
C3 Fe2 Fe1 C13 150.33(16)
C18 Fe2 Fe1 C12 78.04(13)
C13 Fe2 Fe1 C12 155.73(14)
C1 Fe2 Fe1 C12 -148.4(2)
C2 Fe2 Fe1 C12 -45.9(3)
C4 Fe2 Fe1 C12 -89.36(16)
C5 Fe2 Fe1 C12 -128.66(16)
C3 Fe2 Fe1 C12 -53.94(16)
C18 Fe2 Fe1 C7 -166.24(13)
C13 Fe2 Fe1 C7 -88.56(14)
C12 Fe2 Fe1 C7 115.71(14)
C1 Fe2 Fe1 C7 -32.7(2)
C2 Fe2 Fe1 C7 69.8(3)
C4 Fe2 Fe1 C7 26.35(15)
C5 Fe2 Fe1 C7 -12.95(16)
C3 Fe2 Fe1 C7 61.77(16)
C18 Fe2 Fe1 C6 151.70(13)
C13 Fe2 Fe1 C6 -130.62(14)
C12 Fe2 Fe1 C6 73.65(14)
C1 Fe2 Fe1 C6 -74.7(2)
C2 Fe2 Fe1 C6 27.7(3)
C4 Fe2 Fe1 C6 -15.71(15)
C5 Fe2 Fe1 C6 -55.01(15)
C3 Fe2 Fe1 C6 19.71(15)
C18 Fe2 Fe1 C8 -135.58(14)
C13 Fe2 Fe1 C8 -57.89(15)
C12 Fe2 Fe1 C8 146.38(15)
C1 Fe2 Fe1 C8 -2.0(2)
C2 Fe2 Fe1 C8 100.4(3)
C4 Fe2 Fe1 C8 57.02(17)
C5 Fe2 Fe1 C8 17.72(17)
C3 Fe2 Fe1 C8 92.44(17)
C18 Fe2 Fe1 C10 122.37(15)
C13 Fe2 Fe1 C10 -159.94(15)
C12 Fe2 Fe1 C10 44.33(15)
C1 Fe2 Fe1 C10 -104.1(2)
C2 Fe2 Fe1 C10 -1.6(3)
C4 Fe2 Fe1 C10 -45.04(17)
C5 Fe2 Fe1 C10 -84.33(17)
C3 Fe2 Fe1 C10 -9.61(17)
C18 Fe2 C1 C2 -79.5(2)
C13 Fe2 C1 C2 -171.52(18)
C12 Fe2 C1 C2 27.7(4)
C4 Fe2 C1 C2 79.5(2)
C5 Fe2 C1 C2 118.1(3)
C3 Fe2 C1 C2 36.66(19)
Fe1 Fe2 C1 C2 147.28(18)
C18 Fe2 C1 C5 162.5(2)
C13 Fe2 C1 C5 70.4(2)
C12 Fe2 C1 C5 -90.4(4)
C2 Fe2 C1 C5 -118.1(3)
C4 Fe2 C1 C5 -38.6(2)
C3 Fe2 C1 C5 -81.4(2)
Fe1 Fe2 C1 C5 29.2(3)
C5 C1 C2 C3 -0.4(3)
Fe2 C1 C2 C3 -61.5(2)
C5 C1 C2 Fe2 61.1(2)
C18 Fe2 C2 C3 -136.1(2)
C13 Fe2 C2 C3 135.1(3)
C12 Fe2 C2 C3 -47.7(3)
C1 Fe2 C2 C3 118.9(3)
C4 Fe2 C2 C3 37.3(2)
C5 Fe2 C2 C3 80.9(2)
Fe1 Fe2 C2 C3 -11.0(4)
C18 Fe2 C2 C1 105.1(2)
C13 Fe2 C2 C1 16.2(3)
C12 Fe2 C2 C1 -166.55(18)
C4 Fe2 C2 C1 -81.6(2)
C5 Fe2 C2 C1 -37.9(2)
C3 Fe2 C2 C1 -118.9(3)
Fe1 Fe2 C2 C1 -129.9(3)
C1 C2 C3 C4 0.6(3)
Fe2 C2 C3 C4 -60.3(2)
C1 C2 C3 Fe2 60.9(2)
C18 Fe2 C3 C2 51.9(3)
C13 Fe2 C3 C2 -128.0(3)
C12 Fe2 C3 C2 138.8(2)
C1 Fe2 C3 C2 -37.2(2)
C4 Fe2 C3 C2 -118.8(3)
C5 Fe2 C3 C2 -80.7(2)
Fe1 Fe2 C3 C2 175.53(18)
C18 Fe2 C3 C4 170.6(2)
C13 Fe2 C3 C4 -9.2(4)
C12 Fe2 C3 C4 -102.4(2)
C1 Fe2 C3 C4 81.6(2)
C2 Fe2 C3 C4 118.8(3)
C5 Fe2 C3 C4 38.0(2)
Fe1 Fe2 C3 C4 -65.7(2)
C2 C3 C4 C5 -0.6(4)
Fe2 C3 C4 C5 -61.1(2)
C2 C3 C4 Fe2 60.5(2)
C18 Fe2 C4 C3 -20.4(5)
C13 Fe2 C4 C3 175.55(19)
C12 Fe2 C4 C3 79.8(2)
C1 Fe2 C4 C3 -79.5(2)
C2 Fe2 C4 C3 -36.7(2)
C5 Fe2 C4 C3 -118.0(3)
Fe1 Fe2 C4 C3 128.07(19)
C18 Fe2 C4 C5 97.6(4)
C13 Fe2 C4 C5 -66.5(2)
C12 Fe2 C4 C5 -162.2(2)
C1 Fe2 C4 C5 38.5(2)
C2 Fe2 C4 C5 81.3(2)
C3 Fe2 C4 C5 118.0(3)
Fe1 Fe2 C4 C5 -113.96(19)
C2 C1 C5 C4 0.1(3)
Fe2 C1 C5 C4 61.4(2)
C2 C1 C5 Fe2 -61.3(2)
C3 C4 C5 C1 0.3(3)
Fe2 C4 C5 C1 -61.3(2)
C3 C4 C5 Fe2 61.6(2)
C18 Fe2 C5 C1 -26.1(3)
C13 Fe2 C5 C1 -119.4(2)
C12 Fe2 C5 C1 141.6(2)
C2 Fe2 C5 C1 37.3(2)
C4 Fe2 C5 C1 116.6(3)
C3 Fe2 C5 C1 79.3(2)
Fe1 Fe2 C5 C1 -164.86(19)
C18 Fe2 C5 C4 -142.7(2)
C13 Fe2 C5 C4 123.9(2)
C12 Fe2 C5 C4 25.0(3)
C1 Fe2 C5 C4 -116.6(3)
C2 Fe2 C5 C4 -79.3(2)
C3 Fe2 C5 C4 -37.3(2)
Fe1 Fe2 C5 C4 78.5(2)
C11 Fe1 C6 C10 -4.7(3)
C13 Fe1 C6 C10 163.10(17)
C12 Fe1 C6 C10 -100.68(18)
C7 Fe1 C6 C10 116.5(2)
C8 Fe1 C6 C10 77.02(18)
Fe2 Fe1 C6 C10 -148.26(15)
C11 Fe1 C6 C7 -121.2(2)
C13 Fe1 C6 C7 46.6(2)
C12 Fe1 C6 C7 142.82(18)
C8 Fe1 C6 C7 -39.48(17)
C10 Fe1 C6 C7 -116.5(2)
Fe2 Fe1 C6 C7 95.24(16)
C10 C6 C7 C8 -0.4(3)
Fe1 C6 C7 C8 64.44(18)
C10 C6 C7 Fe1 -64.81(18)
C11 Fe1 C7 C6 104.4(2)
C13 Fe1 C7 C6 -146.44(17)
C12 Fe1 C7 C6 -44.4(2)
C8 Fe1 C7 C6 115.1(2)
C10 Fe1 C7 C6 37.95(16)
Fe2 Fe1 C7 C6 -97.66(15)
C11 Fe1 C7 C8 -10.7(3)
C13 Fe1 C7 C8 98.49(18)
C12 Fe1 C7 C8 -159.43(17)
C6 Fe1 C7 C8 -115.1(2)
C10 Fe1 C7 C8 -77.12(18)
Fe2 Fe1 C7 C8 147.27(15)
C6 C7 C8 C9 21.7(3)
Fe1 C7 C8 C9 84.4(2)
C6 C7 C8 Fe1 -62.78(17)
C11 Fe1 C8 C7 173.06(18)
C13 Fe1 C8 C7 -89.99(19)
C12 Fe1 C8 C7 45.3(3)
C6 Fe1 C8 C7 39.88(18)
C10 Fe1 C8 C7 82.85(19)
Fe2 Fe1 C8 C7 -49.9(2)
C11 Fe1 C8 C9 63.43(19)
C13 Fe1 C8 C9 160.38(16)
C12 Fe1 C8 C9 -64.4(3)
C7 Fe1 C8 C9 -109.6(2)
C6 Fe1 C8 C9 -69.75(18)
C10 Fe1 C8 C9 -26.78(16)
Fe2 Fe1 C8 C9 -159.50(12)
C7 C8 C9 C10 -31.5(3)
Fe1 C8 C9 C10 35.39(19)
C7 C8 C9 C16 87.9(3)
Fe1 C8 C9 C16 154.8(2)
C7 C6 C10 C9 -21.1(3)
Fe1 C6 C10 C9 -82.87(18)
C7 C6 C10 Fe1 61.74(17)
C8 C9 C10 C6 31.4(3)
C16 C9 C10 C6 -88.4(3)
C8 C9 C10 Fe1 -34.77(19)
C16 C9 C10 Fe1 -154.6(2)
C11 Fe1 C10 C6 176.58(19)
C13 Fe1 C10 C6 -56.1(5)
C12 Fe1 C10 C6 81.12(19)
C7 Fe1 C10 C6 -39.41(18)
C8 Fe1 C10 C6 -83.67(19)
Fe2 Fe1 C10 C6 48.4(2)
C11 Fe1 C10 C9 -72.92(18)
C13 Fe1 C10 C9 54.4(5)
C12 Fe1 C10 C9 -168.37(17)
C7 Fe1 C10 C9 71.10(18)
C6 Fe1 C10 C9 110.5(2)
C8 Fe1 C10 C9 26.84(17)
Fe2 Fe1 C10 C9 158.91(12)
C11 Fe1 C12 O12 -72.8(4)
C13 Fe1 C12 O12 -167.5(3)
C7 Fe1 C12 O12 87.7(4)
C6 Fe1 C12 O12 60.9(4)
C8 Fe1 C12 O12 56.0(5)
C10 Fe1 C12 O12 22.8(4)
Fe2 Fe1 C12 O12 174.7(4)
C11 Fe1 C12 Fe2 112.43(11)
C13 Fe1 C12 Fe2 17.80(10)
C7 Fe1 C12 Fe2 -87.01(13)
C6 Fe1 C12 Fe2 -113.79(11)
C8 Fe1 C12 Fe2 -118.7(2)
C10 Fe1 C12 Fe2 -151.89(9)
C18 Fe2 C12 O12 79.8(3)
C13 Fe2 C12 O12 167.3(3)
C1 Fe2 C12 O12 -30.3(5)
C2 Fe2 C12 O12 -11.4(4)
C4 Fe2 C12 O12 -76.3(3)
C5 Fe2 C12 O12 -91.9(3)
C3 Fe2 C12 O12 -38.4(3)
Fe1 Fe2 C12 O12 -175.3(4)
C18 Fe2 C12 Fe1 -104.93(11)
C13 Fe2 C12 Fe1 -17.49(10)
C1 Fe2 C12 Fe1 144.9(3)
C2 Fe2 C12 Fe1 163.86(11)
C4 Fe2 C12 Fe1 98.98(13)
C5 Fe2 C12 Fe1 83.33(17)
C3 Fe2 C12 Fe1 136.82(12)
C13 Fe1 C11 O11 -24(80)
C12 Fe1 C11 O11 -120(80)
C7 Fe1 C11 O11 87(80)
C6 Fe1 C11 O11 147(100)
C8 Fe1 C11 O11 80(80)
C10 Fe1 C11 O11 144(100)
Fe2 Fe1 C11 O11 -70(80)
C11 Fe1 C13 N1 60.2(3)
C12 Fe1 C13 N1 155.4(3)
C7 Fe1 C13 N1 -82.6(3)
C6 Fe1 C13 N1 -111.0(3)
C8 Fe1 C13 N1 -42.2(3)
C10 Fe1 C13 N1 -67.3(5)
Fe2 Fe1 C13 N1 174.0(3)
C11 Fe1 C13 Fe2 -113.79(11)
C12 Fe1 C13 Fe2 -18.51(11)
C7 Fe1 C13 Fe2 103.41(11)
C6 Fe1 C13 Fe2 75.02(16)
C8 Fe1 C13 Fe2 143.89(10)
C10 Fe1 C13 Fe2 118.8(4)
C18 Fe2 C13 N1 -69.0(3)
C12 Fe2 C13 N1 -156.5(3)
C1 Fe2 C13 N1 32.0(3)
C2 Fe2 C13 N1 21.1(4)
C4 Fe2 C13 N1 104.5(3)
C5 Fe2 C13 N1 68.8(3)
C3 Fe2 C13 N1 110.9(4)
Fe1 Fe2 C13 N1 -174.2(3)
C18 Fe2 C13 Fe1 105.20(11)
C12 Fe2 C13 Fe1 17.71(10)
C1 Fe2 C13 Fe1 -153.85(11)
C2 Fe2 C13 Fe1 -164.8(2)
C4 Fe2 C13 Fe1 -81.30(14)
C5 Fe2 C13 Fe1 -117.05(13)
C3 Fe2 C13 Fe1 -74.9(3)
Fe1 C13 N1 C14 -0.5(5)
Fe2 C13 N1 C14 170.8(2)
Fe1 C13 N1 C15 -175.0(3)
Fe2 C13 N1 C15 -3.8(5)
C10 C9 C16 C17 177.0(3)
C8 C9 C16 C17 68.1(4)
C9 C16 C17 N2 30(7)
C13 Fe2 C18 N3 5(12)
C12 Fe2 C18 N3 97(12)
C1 Fe2 C18 N3 -108(12)
C2 Fe2 C18 N3 -146(12)
C4 Fe2 C18 N3 -160(12)
C5 Fe2 C18 N3 -92(12)
C3 Fe2 C18 N3 -175(100)
Fe1 Fe2 C18 N3 51(12)
Fe2 C18 N3 C19 -49(14)
C18 N3 C19 C21' 47(4)
C18 N3 C19 C21 -36(4)
C18 N3 C19 C22 -165(3)
C18 N3 C19 C22' 175(3)
C18 N3 C19 C20 79(3)
C18 N3 C19 C20' -64(3)
C40 C41 O42 C43 -163(6)
C41 O42 C43 C44 -157(5)
C50 C51 O52 C53 153(4)
C51 O52 C53 C54 66(5)
